data_1522869
loop_
_publ_author_name
'Schubert, K.'
'Gauzzi, F.'
'Frank, K.'

_publ_section_title
;
 Kristallstruktur einiger Mg-B(3)-Phasen
;
_journal_name_full 'Zeitschrift fuer Metallkunde'
_journal_page_first 422
_journal_page_last 429
_journal_volume 54
_journal_year 1963
_chemical_formula_sum 'Ga Mg'
_space_group_IT_number 88
_symmetry_space_group_name_Hall '-I 4ad'
_symmetry_space_group_name_H-M 'I 41/a :2'
_cell_angle_alpha 90
_cell_angle_beta 90
_cell_angle_gamma 90
_cell_formula_units_Z 16
_cell_length_a 10.53
_cell_length_b 10.53
_cell_length_c 5.53
_cell_volume 613.171
_citation_journal_id_ASTM ZEMTAE
_cod_data_source_file Schubert_ZEMTAE_1963_204.cif
_cod_data_source_block Ga1Mg1
_cod_original_cell_volume 613.1714
_cod_original_formula_sum 'Ga1 Mg1'
_cod_database_code 1522869

loop_
_symmetry_equiv_pos_as_xyz
x,y,z
-y+3/4,x+1/4,z+1/4
-x+1/2,-y,z+1/2
y+3/4,-x+3/4,z+3/4
-x,-y,-z
y-3/4,-x-1/4,-z-1/4
x-1/2,y,-z-1/2
-y-3/4,x-3/4,-z-3/4
x+1/2,y+1/2,z+1/2
-y+5/4,x+3/4,z+3/4
-x+1,-y+1/2,z+1
y+5/4,-x+5/4,z+5/4
-x+1/2,-y+1/2,-z+1/2
y-1/4,-x+1/4,-z+1/4
x,y+1/2,-z
-y-1/4,x-1/4,-z-1/4

loop_
_atom_site_label
_atom_site_type_symbol
_atom_site_fract_x
_atom_site_fract_y
_atom_site_fract_z
_atom_site_occupancy
_atom_site_U_iso_or_equiv
Mg1 Mg 0.07 0.124 0.254 1 0.0
Ga1 Ga 0.106 0.198 0.754 1 0.0
